data_1536217
loop_
_publ_author_name
'Wang, X.'
'Jacobson, A.J.'
'Huang, J.'
'Liu, L.'

_publ_section_title
;
 Synthesis, structure and properties of Cs H Si3 O7, a layered silicate
 with a chiral structure
;
_journal_name_full 'Journal of Solid State Chemistry'
_journal_page_first 2499
_journal_page_last 2505
_journal_volume 177
_journal_year 2004
_chemical_formula_sum 'H4 O8 Si3'
_chemical_name_systematic 'H2 (Si3 O7) (H2 O)'
_space_group_IT_number 19
_symmetry_space_group_name_Hall 'P 2ac 2ab'
_symmetry_space_group_name_H-M 'P 21 21 21'
_cell_angle_alpha 90
_cell_angle_beta 90
_cell_angle_gamma 90
_cell_formula_units_Z 4
_cell_length_a 5.041
_cell_length_b 10.507
_cell_length_c 13.924
_cell_volume 737.496
_citation_journal_id_ASTM JSSCBI
_cod_data_source_file Wang_JSSCBI_2004_1395.cif
_cod_data_source_block H4O8Si3
_cod_original_cell_volume 737.4956
_cod_database_code 1536217

loop_
_symmetry_equiv_pos_as_xyz
x,y,z
-x+1/2,-y,z+1/2
x+1/2,-y+1/2,-z
-x,y+1/2,-z+1/2

loop_
_atom_site_label
_atom_site_type_symbol
_atom_site_fract_x
_atom_site_fract_y
_atom_site_fract_z
_atom_site_occupancy
_atom_site_U_iso_or_equiv
Si2 Si+4 0.1313 -0.0826 0.0013 1 0.0
O7 O-2 0.665 0.2484 0.8403 1 0.0
O5 O-2 0.189 0.0506 0.0545 1 0.0
O6 O-2 0.306 0.3584 0.7201 1 0.0
Si1 Si+4 -0.2756 0.2982 0.9468 1 0.0
O9 O-2 -0.012 0.081 0.754 0.42 0.0
O2 O-2 -0.167 -0.0809 0.9561 1 0.0
O4 O-2 0.336 -0.1098 0.9179 1 0.0
Si3 Si+4 0.6309 -0.1595 0.8919 1 0.0
O3 O-2 0.019 0.2601 0.9757 1 0.0
O1 O-2 0.157 -0.1914 0.0825 1 0.0
O8 O-2 -0.112 0.082 0.7168 0.58 0.0
